data_7131239
loop_
_publ_author_name
'Seo, Hyeonglim'
'Kohlbrand, Alysia J.'
'Stokes, Ryjul W.'
'Chung, Jeewon'
'Cohen, Seth M.'

_publ_section_title
;
 Masking thiol reactivity with thioamide, thiourea, and
 thiocarbamate-based MBPs.
;
_journal_issue 16
_journal_name_full 'Chemical communications (Cambridge, England)'
_journal_page_first 2283
_journal_page_last 2286
_journal_paper_doi 10.1039/d2cc06596g
_journal_volume 59
_journal_year 2023
_chemical_formula_moiety 'C37 H33 B N8 S Zn, C6 H6'
_chemical_formula_sum 'C43 H39 B N8 S Zn'
_chemical_formula_weight 776.06
_space_group_crystal_system triclinic
_space_group_IT_number 2
_space_group_name_Hall '-P 1'
_space_group_name_H-M_alt 'P -1'
_atom_sites_solution_hydrogens geom
_atom_sites_solution_primary dual
_audit_creation_date 2022-04-22
_audit_creation_method
;
Olex2 1.3-alpha
(compiled 2020.11.12 svn.r5f609507 for OlexSys, GUI svn.r6272)
;
_audit_update_record
;
2022-10-07 deposited with the CCDC.	2023-01-30 downloaded from the CCDC.
;
_cell_angle_alpha 84.4340(10)
_cell_angle_beta 67.5970(10)
_cell_angle_gamma 68.4550(10)
_cell_formula_units_Z 2
_cell_length_a 12.2415(9)
_cell_length_b 12.4061(9)
_cell_length_c 14.3641(10)
_cell_measurement_reflns_used 9932
_cell_measurement_temperature 100.0
_cell_measurement_theta_max 28.40
_cell_measurement_theta_min 2.19
_cell_volume 1873.6(2)
_computing_cell_refinement 'SAINT v8.34A (Bruker, 2013)'
_computing_data_collection 'APEX2 v2013.6-2 (Bruker, 2013)'
_computing_data_reduction 'SAINT v8.34A (Bruker, 2013)'
_computing_molecular_graphics 'Olex2 1.3-alpha (Dolomanov et al., 2009)'
_computing_publication_material 'Olex2 1.3-alpha (Dolomanov et al., 2009)'
_computing_structure_refinement 'XL  (Sheldrick, 2008)'
_computing_structure_solution 'SHELXT 2014/5 (Sheldrick, 2014)'
_diffrn_ambient_temperature 100.0
_diffrn_detector 'Bruker APEX-II CCD'
_diffrn_detector_area_resol_mean 7.9
_diffrn_detector_type 'CCD Area Detector'
_diffrn_measured_fraction_theta_full 1.000
_diffrn_measured_fraction_theta_max 0.998
_diffrn_measurement_device 'Kappa Four-Circle Diffractometer'
_diffrn_measurement_device_type 'Bruker APEX II Ultra'
_diffrn_measurement_method '\w and \f scans'
_diffrn_radiation_monochromator 'Double Bounce Multilayer Mirrors'
_diffrn_radiation_probe x-ray
_diffrn_radiation_type MoK\a
_diffrn_radiation_wavelength 0.71073
_diffrn_radiation_xray_symbol K-L~3~
_diffrn_reflns_av_R_equivalents 0.0332
_diffrn_reflns_av_unetI/netI 0.0377
_diffrn_reflns_Laue_measured_fraction_full 1.000
_diffrn_reflns_Laue_measured_fraction_max 0.998
_diffrn_reflns_limit_h_max 16
_diffrn_reflns_limit_h_min -16
_diffrn_reflns_limit_k_max 16
_diffrn_reflns_limit_k_min -16
_diffrn_reflns_limit_l_max 19
_diffrn_reflns_limit_l_min -17
_diffrn_reflns_number 24447
_diffrn_reflns_point_group_measured_fraction_full 1.000
_diffrn_reflns_point_group_measured_fraction_max 0.998
_diffrn_reflns_theta_full 25.242
_diffrn_reflns_theta_max 28.408
_diffrn_reflns_theta_min 1.535
_diffrn_source 'Micro Focus Rotating Anode'
_diffrn_source_current 50.0
_diffrn_source_power 2.5
_diffrn_source_type 'Bruker TXS'
_diffrn_source_voltage 50.0
_diffrn_standards_number 0
_exptl_absorpt_coefficient_mu 0.755
_exptl_absorpt_correction_T_max 0.7457
_exptl_absorpt_correction_T_min 0.7030
_exptl_absorpt_correction_type multi-scan
_exptl_absorpt_process_details
;
SADABS-2016/2 (Bruker,2016/2) was used for absorption correction.
wR2(int) was 0.0623 before and 0.0411 after correction.
The Ratio of minimum to maximum transmission is 0.9427.
The \l/2 correction factor is Not present.
;
_exptl_crystal_colour colourless
_exptl_crystal_colour_primary colourless
_exptl_crystal_density_diffrn 1.376
_exptl_crystal_description block
_exptl_crystal_F_000 808
_exptl_crystal_size_max 0.1
_exptl_crystal_size_mid 0.1
_exptl_crystal_size_min 0.1
_refine_diff_density_max 0.808
_refine_diff_density_min -0.657
_refine_diff_density_rms 0.070
_refine_ls_extinction_method none
_refine_ls_goodness_of_fit_ref 1.016
_refine_ls_hydrogen_treatment constr
_refine_ls_matrix_type full
_refine_ls_number_parameters 490
_refine_ls_number_reflns 9398
_refine_ls_number_restraints 0
_refine_ls_restrained_S_all 1.016
_refine_ls_R_factor_all 0.0429
_refine_ls_R_factor_gt 0.0362
_refine_ls_shift/su_max 0.001
_refine_ls_shift/su_mean 0.000
_refine_ls_structure_factor_coef Fsqd
_refine_ls_weighting_details 'w=1/[\s^2^(Fo^2^)+(0.1000P)^2^] where P=(Fo^2^+2Fc^2^)/3'
_refine_ls_weighting_scheme calc
_refine_ls_wR_factor_gt 0.1215
_refine_ls_wR_factor_ref 0.1288
_reflns_Friedel_coverage 0.000
_reflns_number_gt 8236
_reflns_number_total 9398
_reflns_threshold_expression 'I > 2\s(I)'
_cod_data_source_file d2cc06596g2.cif
_cod_data_source_block trip
_cod_depositor_comments
;
The following automatic conversions were performed:

data item '_diffrn_radiation_probe' value 'X-ray' was changed to
'x-ray' in accordance with the
/home/data/users/saulius/crontab/automatic-downloads/rss-feeds/RSC/lib/dictionaries/cif_core.dic
dictionary named 'cif_core.dic' version 2.4.2 last updated on
2011-04-26.

Automatic conversion script
Id: cif_fix_values 7556 2019-12-06 15:28:31Z antanas 

 Adding full bibliography for 7131239--7131245.cif.
;
_cod_database_code 7131239
_shelx_shelxl_version_number 2018/3
_shelx_space_group_comment
;
The symmetry employed for this shelxl refinement is uniquely defined
by the following loop, which should always be used as a source of
symmetry information in preference to the above space-group names.
They are only intended as comments.
;
_shelx_estimated_absorpt_t_max 0.928
_shelx_estimated_absorpt_t_min 0.928
_olex2_refinement_description
;
1.a Ternary CH refined with riding coordinates:
 B01H(H01I)
1.b Aromatic/amide H refined with riding coordinates:
 N00A(H00A), C00I(H00I), C00J(H00J), C00L(H00L), C00O(H00O), C00Q(H00Q),
 C00S(H00S), C00V(H00V), C00W(H00W), C00X(H00X), C00Y(H00Y), C00Z(H00Z),
 C010(H010), C011(H011), C012(H012), C013(H013), C014(H014), C016(H016),
 C017(H017), C018(H018), C019(H019), C01A(H01D), C01B(H01E), C01C(H01K),
 C01D(H01L), C01E(H01F), C01F(H01G), C01G(H01H), C01I(H01J)
1.c Idealised Me refined as rotating group:
 C00M(H00B,H00C,H00D), C00R(H00E,H00F,H00G), C015(H01A,H01B,H01C)
;
_olex2_submission_special_instructions 'No special instructions were received'

loop_
_space_group_symop_operation_xyz
'x, y, z'
'-x, -y, -z'

loop_
_atom_site_label
_atom_site_type_symbol
_atom_site_fract_x
_atom_site_fract_y
_atom_site_fract_z
_atom_site_U_iso_or_equiv
_atom_site_adp_type
_atom_site_occupancy
_atom_site_site_symmetry_order
_atom_site_calc_flag
_atom_site_refinement_flags_posn
_atom_site_refinement_flags_adp
_atom_site_refinement_flags_occupancy
_atom_site_disorder_assembly
_atom_site_disorder_group
Zn1 Zn 0.66441(2) 0.74211(2) 0.70391(2) 0.01352(8) Uani 1 1 d . . . . .
S1 S 0.51282(4) 0.97234(4) 0.83851(3) 0.02117(11) Uani 1 1 d . . . . .
N1 N 0.65834(13) 0.82471(12) 0.51241(10) 0.0142(3) Uani 1 1 d . . . . .
N2 N 0.71523(13) 0.83017(12) 0.57684(10) 0.0146(3) Uani 1 1 d . . . . .
N3 N 0.70727(13) 0.61070(12) 0.53013(10) 0.0155(3) Uani 1 1 d . . . . .
N4 N 0.73729(13) 0.58845(12) 0.61498(10) 0.0155(3) Uani 1 1 d . . . . .
N5 N 0.48631(13) 0.74617(12) 0.61828(10) 0.0148(3) Uani 1 1 d . . . . .
N6 N 0.48952(13) 0.76120(12) 0.71013(10) 0.0160(3) Uani 1 1 d . . . . .
N7 N 0.70945(12) 0.76806(12) 0.81516(10) 0.0140(3) Uani 1 1 d . . . . .
N8 N 0.67829(15) 0.88798(13) 0.93449(11) 0.0216(3) Uani 1 1 d . . . . .
H00A H 0.643187 0.947962 0.977663 0.026 Uiso 1 1 calc R U . . .
C1 C 0.61698(17) 0.92384(16) 0.36130(12) 0.0194(3) Uani 1 1 d . . . . .
H00B H 0.656380 0.852545 0.318406 0.029 Uiso 1 1 calc R U . . .
H00C H 0.634966 0.987683 0.320379 0.029 Uiso 1 1 calc R U . . .
H00D H 0.525227 0.942636 0.391947 0.029 Uiso 1 1 calc R U . . .
C2 C 0.66958(15) 0.90648(14) 0.44266(12) 0.0155(3) Uani 1 1 d . . . . .
C3 C 0.73574(15) 0.96492(14) 0.46254(12) 0.0162(3) Uani 1 1 d . . . . .
H00J H 0.758048 1.026860 0.426488 0.019 Uiso 1 1 calc R U . . .
C4 C 0.76335(15) 0.91474(14) 0.54634(12) 0.0145(3) Uani 1 1 d . . . . .
C5 C 0.83668(15) 0.93991(14) 0.59640(12) 0.0153(3) Uani 1 1 d . . . . .
C6 C 0.84140(17) 1.05079(15) 0.59655(13) 0.0198(3) Uani 1 1 d . . . . .
H00Q H 0.796014 1.110788 0.564320 0.024 Uiso 1 1 calc R U . . .
C7 C 0.91122(18) 1.07453(17) 0.64297(14) 0.0243(4) Uani 1 1 d . . . . .
H00V H 0.914344 1.150093 0.641526 0.029 Uiso 1 1 calc R U . . .
C8 C 0.97674(17) 0.98808(18) 0.69168(13) 0.0241(4) Uani 1 1 d . . . . .
H00S H 1.023457 1.004687 0.724499 0.029 Uiso 1 1 calc R U . . .
C9 C 0.97349(16) 0.87751(17) 0.69205(13) 0.0224(4) Uani 1 1 d . . . . .
H00W H 1.017577 0.818185 0.725575 0.027 Uiso 1 1 calc R U . . .
C10 C 0.90559(15) 0.85346(15) 0.64329(13) 0.0180(3) Uani 1 1 d . . . . .
H00O H 0.906204 0.776829 0.641928 0.022 Uiso 1 1 calc R U . . .
C11 C 0.7592(2) 0.51374(17) 0.36584(13) 0.0251(4) Uani 1 1 d . . . . .
H01A H 0.670224 0.530594 0.377094 0.038 Uiso 1 1 calc R U . . .
H01B H 0.810787 0.436763 0.331980 0.038 Uiso 1 1 calc R U . . .
H01C H 0.787926 0.572297 0.323513 0.038 Uiso 1 1 calc R U . . .
C12 C 0.77219(17) 0.51611(15) 0.46473(13) 0.0191(3) Uani 1 1 d . . . . .
C13 C 0.84612(16) 0.43131(15) 0.50821(13) 0.0203(3) Uani 1 1 d . . . . .
H00I H 0.902726 0.355852 0.480194 0.024 Uiso 1 1 calc R U . . .
C14 C 0.82039(15) 0.47949(14) 0.60184(13) 0.0166(3) Uani 1 1 d . . . . .
C15 C 0.86762(16) 0.42028(14) 0.68066(13) 0.0176(3) Uani 1 1 d . . . . .
C16 C 0.99462(17) 0.34737(16) 0.65305(16) 0.0244(4) Uani 1 1 d . . . . .
H00Z H 1.050802 0.338912 0.584591 0.029 Uiso 1 1 calc R U . . .
C17 C 1.0378(2) 0.28767(17) 0.72618(18) 0.0321(5) Uani 1 1 d . . . . .
H01D H 1.124055 0.238511 0.707669 0.039 Uiso 1 1 calc R U . . .
C18 C 0.9565(2) 0.29891(17) 0.82593(17) 0.0321(5) Uani 1 1 d . . . . .
H01G H 0.986986 0.256757 0.875319 0.039 Uiso 1 1 calc R U . . .
C19 C 0.8310(2) 0.37129(18) 0.85410(16) 0.0287(4) Uani 1 1 d . . . . .
H019 H 0.775433 0.379835 0.922763 0.034 Uiso 1 1 calc R U . . .
C20 C 0.78664(17) 0.43160(16) 0.78086(14) 0.0227(4) Uani 1 1 d . . . . .
H014 H 0.700328 0.480795 0.799751 0.027 Uiso 1 1 calc R U . . .
C21 C 0.34079(17) 0.72672(16) 0.54404(13) 0.0212(4) Uani 1 1 d . . . . .
H00E H 0.371626 0.772277 0.487214 0.032 Uiso 1 1 calc R U . . .
H00F H 0.249102 0.748517 0.564504 0.032 Uiso 1 1 calc R U . . .
H00G H 0.382750 0.643943 0.523675 0.032 Uiso 1 1 calc R U . . .
C22 C 0.36950(16) 0.75017(14) 0.63019(13) 0.0166(3) Uani 1 1 d . . . . .
C23 C 0.29473(16) 0.77164(15) 0.73122(13) 0.0196(3) Uani 1 1 d . . . . .
H00L H 0.207669 0.781383 0.762028 0.024 Uiso 1 1 calc R U . . .
C24 C 0.37348(16) 0.77615(15) 0.77909(12) 0.0171(3) Uani 1 1 d . . . . .
C25 C 0.34399(16) 0.79385(15) 0.88723(13) 0.0186(3) Uani 1 1 d . . . . .
C26 C 0.23185(18) 0.87939(16) 0.94586(14) 0.0241(4) Uani 1 1 d . . . . .
H011 H 0.170758 0.921480 0.917482 0.029 Uiso 1 1 calc R U . . .
C27 C 0.2086(2) 0.90366(18) 1.04575(15) 0.0297(4) Uani 1 1 d . . . . .
H01H H 0.132756 0.963153 1.084891 0.036 Uiso 1 1 calc R U . . .
C28 C 0.2965(2) 0.8408(2) 1.08786(15) 0.0322(5) Uani 1 1 d . . . . .
H01J H 0.281962 0.858448 1.155431 0.039 Uiso 1 1 calc R U . . .
C29 C 0.40636(19) 0.75160(18) 1.03108(14) 0.0277(4) Uani 1 1 d . . . . .
H01F H 0.465473 0.707038 1.060541 0.033 Uiso 1 1 calc R U . . .
C30 C 0.42912(17) 0.72810(16) 0.93212(13) 0.0224(4) Uani 1 1 d . . . . .
H010 H 0.503504 0.666515 0.894041 0.027 Uiso 1 1 calc R U . . .
C31 C 0.63514(17) 0.87389(15) 0.86412(13) 0.0184(3) Uani 1 1 d . . . . .
C32 C 0.80559(16) 0.71859(15) 0.85057(13) 0.0180(3) Uani 1 1 d . . . . .
C33 C 0.91096(17) 0.61664(16) 0.82173(13) 0.0208(3) Uani 1 1 d . . . . .
H00X H 0.926404 0.565884 0.768969 0.025 Uiso 1 1 calc R U . . .
C34 C 0.99318(17) 0.59154(16) 0.87300(14) 0.0241(4) Uani 1 1 d . . . . .
H01E H 1.065099 0.521688 0.855270 0.029 Uiso 1 1 calc R U . . .
C35 C 0.97307(19) 0.66549(18) 0.94909(15) 0.0275(4) Uani 1 1 d . . . . .
H018 H 1.031537 0.645293 0.982042 0.033 Uiso 1 1 calc R U . . .
C36 C 0.86838(18) 0.76937(17) 0.97843(14) 0.0254(4) Uani 1 1 d . . . . .
H017 H 0.854489 0.820619 1.030223 0.030 Uiso 1 1 calc R U . . .
C37 C 0.78583(17) 0.79364(15) 0.92789(13) 0.0201(3) Uani 1 1 d . . . . .
B1 B 0.60602(18) 0.72615(16) 0.52153(13) 0.0151(3) Uani 1 1 d . . . . .
H01I H 0.586167 0.721779 0.460917 0.018 Uiso 1 1 calc R U . . .
C38 C 0.31808(19) 0.39923(17) 0.87122(15) 0.0261(4) Uani 1 1 d . . . . .
H00Y H 0.238503 0.412565 0.924717 0.031 Uiso 1 1 calc R U . . .
C39 C 0.39219(19) 0.28828(17) 0.82642(15) 0.0262(4) Uani 1 1 d . . . . .
H016 H 0.362641 0.225907 0.849039 0.031 Uiso 1 1 calc R U . . .
C40 C 0.50844(19) 0.26858(17) 0.74926(15) 0.0278(4) Uani 1 1 d . . . . .
H01K H 0.558846 0.192718 0.719161 0.033 Uiso 1 1 calc R U . . .
C41 C 0.55159(19) 0.35965(18) 0.71573(15) 0.0264(4) Uani 1 1 d . . . . .
H01L H 0.631966 0.346113 0.663242 0.032 Uiso 1 1 calc R U . . .
C42 C 0.47731(19) 0.46995(18) 0.75889(15) 0.0274(4) Uani 1 1 d . . . . .
H013 H 0.505856 0.532663 0.734793 0.033 Uiso 1 1 calc R U . . .
C43 C 0.36124(19) 0.48981(17) 0.83723(15) 0.0273(4) Uani 1 1 d . . . . .
H012 H 0.311368 0.565651 0.867544 0.033 Uiso 1 1 calc R U . . .

loop_
_atom_site_aniso_label
_atom_site_aniso_U_11
_atom_site_aniso_U_22
_atom_site_aniso_U_33
_atom_site_aniso_U_23
_atom_site_aniso_U_13
_atom_site_aniso_U_12
Zn1 0.01390(11) 0.01690(12) 0.01094(11) -0.00097(7) -0.00562(8) -0.00538(8)
S1 0.0220(2) 0.0194(2) 0.0219(2) -0.00170(16) -0.01187(18) -0.00275(17)
N1 0.0159(6) 0.0195(7) 0.0092(6) 0.0001(5) -0.0053(5) -0.0077(5)
N2 0.0158(7) 0.0179(7) 0.0122(6) -0.0017(5) -0.0060(5) -0.0068(5)
N3 0.0172(7) 0.0197(7) 0.0104(6) -0.0028(5) -0.0036(5) -0.0082(5)
N4 0.0156(7) 0.0185(7) 0.0134(6) -0.0017(5) -0.0058(5) -0.0062(5)
N5 0.0162(7) 0.0196(7) 0.0121(6) 0.0004(5) -0.0069(5) -0.0082(5)
N6 0.0151(7) 0.0213(7) 0.0110(6) -0.0018(5) -0.0053(5) -0.0050(5)
N7 0.0103(6) 0.0172(7) 0.0137(6) -0.0068(5) -0.0029(5) -0.0037(5)
N8 0.0234(8) 0.0208(7) 0.0211(7) -0.0057(6) -0.0115(6) -0.0035(6)
C1 0.0205(8) 0.0263(9) 0.0135(7) 0.0017(6) -0.0077(6) -0.0094(7)
C2 0.0149(7) 0.0188(8) 0.0105(7) -0.0012(6) -0.0028(6) -0.0050(6)
C3 0.0156(8) 0.0190(8) 0.0138(7) 0.0005(6) -0.0041(6) -0.0074(6)
C4 0.0119(7) 0.0170(7) 0.0124(7) -0.0032(6) -0.0020(6) -0.0046(6)
C5 0.0116(7) 0.0216(8) 0.0113(7) -0.0028(6) -0.0012(6) -0.0065(6)
C6 0.0219(9) 0.0210(8) 0.0179(8) -0.0009(6) -0.0062(7) -0.0099(7)
C7 0.0238(9) 0.0293(10) 0.0225(9) -0.0050(7) -0.0045(7) -0.0154(8)
C8 0.0167(8) 0.0421(11) 0.0168(8) -0.0054(7) -0.0042(7) -0.0144(8)
C9 0.0136(8) 0.0353(10) 0.0169(8) 0.0016(7) -0.0047(6) -0.0084(7)
C10 0.0120(7) 0.0227(8) 0.0168(8) -0.0009(6) -0.0027(6) -0.0060(6)
C11 0.0359(11) 0.0247(9) 0.0150(8) -0.0043(7) -0.0069(7) -0.0124(8)
C12 0.0225(8) 0.0186(8) 0.0151(8) -0.0043(6) -0.0015(6) -0.0108(7)
C13 0.0192(8) 0.0192(8) 0.0203(8) -0.0057(6) -0.0027(7) -0.0078(7)
C14 0.0133(7) 0.0163(8) 0.0192(8) -0.0034(6) -0.0028(6) -0.0065(6)
C15 0.0164(8) 0.0143(7) 0.0233(8) -0.0023(6) -0.0082(7) -0.0054(6)
C16 0.0171(8) 0.0217(9) 0.0333(10) -0.0091(7) -0.0087(7) -0.0039(7)
C17 0.0249(10) 0.0221(9) 0.0499(13) -0.0103(9) -0.0214(9) 0.0018(7)
C18 0.0377(12) 0.0238(10) 0.0439(12) 0.0017(8) -0.0296(10) -0.0058(8)
C19 0.0313(10) 0.0310(10) 0.0270(10) 0.0048(8) -0.0155(8) -0.0106(8)
C20 0.0177(8) 0.0247(9) 0.0245(9) 0.0016(7) -0.0090(7) -0.0052(7)
C21 0.0226(9) 0.0285(9) 0.0199(8) 0.0019(7) -0.0118(7) -0.0134(7)
C22 0.0168(8) 0.0194(8) 0.0170(8) 0.0037(6) -0.0088(6) -0.0083(6)
C23 0.0135(8) 0.0256(9) 0.0196(8) 0.0042(7) -0.0069(7) -0.0067(6)
C24 0.0153(8) 0.0201(8) 0.0143(7) 0.0009(6) -0.0048(6) -0.0053(6)
C25 0.0174(8) 0.0233(8) 0.0145(8) -0.0006(6) -0.0039(6) -0.0084(7)
C26 0.0211(9) 0.0270(9) 0.0191(8) -0.0007(7) -0.0043(7) -0.0061(7)
C27 0.0279(10) 0.0317(10) 0.0194(9) -0.0046(7) 0.0009(8) -0.0084(8)
C28 0.0411(12) 0.0418(12) 0.0145(8) -0.0014(8) -0.0069(8) -0.0188(10)
C29 0.0289(10) 0.0374(11) 0.0194(9) 0.0039(8) -0.0108(8) -0.0137(8)
C30 0.0215(9) 0.0270(9) 0.0183(8) 0.0029(7) -0.0067(7) -0.0094(7)
C31 0.0194(8) 0.0179(8) 0.0177(8) -0.0010(6) -0.0067(7) -0.0061(6)
C32 0.0179(8) 0.0221(8) 0.0151(7) 0.0010(6) -0.0063(6) -0.0081(7)
C33 0.0209(9) 0.0223(9) 0.0182(8) -0.0010(6) -0.0076(7) -0.0060(7)
C34 0.0182(8) 0.0260(9) 0.0230(9) 0.0001(7) -0.0074(7) -0.0024(7)
C35 0.0243(9) 0.0355(11) 0.0241(9) 0.0017(8) -0.0147(8) -0.0065(8)
C36 0.0245(9) 0.0337(10) 0.0192(8) -0.0045(7) -0.0105(7) -0.0080(8)
C37 0.0189(8) 0.0224(9) 0.0173(8) -0.0008(6) -0.0066(7) -0.0052(7)
B1 0.0164(8) 0.0193(9) 0.0114(8) -0.0018(6) -0.0052(7) -0.0077(7)
C38 0.0241(9) 0.0293(10) 0.0233(9) 0.0039(7) -0.0096(8) -0.0077(8)
C39 0.0307(10) 0.0270(9) 0.0242(9) 0.0039(7) -0.0125(8) -0.0123(8)
C40 0.0298(10) 0.0292(10) 0.0241(9) -0.0024(7) -0.0117(8) -0.0075(8)
C41 0.0257(9) 0.0355(10) 0.0206(9) -0.0010(7) -0.0085(7) -0.0132(8)
C42 0.0302(10) 0.0310(10) 0.0269(10) 0.0078(8) -0.0142(8) -0.0153(8)
C43 0.0286(10) 0.0234(9) 0.0303(10) 0.0019(7) -0.0136(8) -0.0070(8)

loop_
_atom_type_symbol
_atom_type_description
_atom_type_scat_dispersion_real
_atom_type_scat_dispersion_imag
_atom_type_scat_source
C C 0.0033 0.0016 'International Tables Vol C Tables 4.2.6.8 and 6.1.1.4'
H H 0.0000 0.0000 'International Tables Vol C Tables 4.2.6.8 and 6.1.1.4'
B B 0.0013 0.0007 'International Tables Vol C Tables 4.2.6.8 and 6.1.1.4'
N N 0.0061 0.0033 'International Tables Vol C Tables 4.2.6.8 and 6.1.1.4'
S S 0.1246 0.1234 'International Tables Vol C Tables 4.2.6.8 and 6.1.1.4'
Zn Zn 0.2839 1.4301 'International Tables Vol C Tables 4.2.6.8 and 6.1.1.4'

loop_
_geom_angle_atom_site_label_1
_geom_angle_atom_site_label_2
_geom_angle_atom_site_label_3
_geom_angle
_geom_angle_site_symmetry_1
_geom_angle_site_symmetry_3
_geom_angle_publ_flag
N2 Zn1 N4 89.93(5) . . ?
N6 Zn1 N2 97.80(5) . . ?
N6 Zn1 N4 88.29(5) . . ?
N7 Zn1 N2 117.00(6) . . ?
N7 Zn1 N4 127.33(6) . . ?
N7 Zn1 N6 127.13(5) . . ?
N2 N1 B1 119.15(13) . . ?
C2 N1 N2 109.80(13) . . ?
C2 N1 B1 130.75(14) . . ?
N1 N2 Zn1 112.38(10) . . ?
C4 N2 Zn1 138.16(11) . . ?
C4 N2 N1 107.06(13) . . ?
N4 N3 B1 121.25(13) . . ?
C12 N3 N4 110.09(14) . . ?
C12 N3 B1 128.52(14) . . ?
N3 N4 Zn1 110.34(10) . . ?
C14 N4 Zn1 141.90(12) . . ?
C14 N4 N3 106.47(13) . . ?
N6 N5 B1 120.32(13) . . ?
C22 N5 N6 109.71(13) . . ?
C22 N5 B1 129.96(13) . . ?
N5 N6 Zn1 113.50(10) . . ?
C24 N6 Zn1 139.37(11) . . ?
C24 N6 N5 106.88(13) . . ?
C31 N7 Zn1 112.42(11) . . ?
C31 N7 C32 108.18(13) . . ?
C32 N7 Zn1 138.56(11) . . ?
C31 N8 H00A 125.3 . . ?
C31 N8 C37 109.46(14) . . ?
C37 N8 H00A 125.3 . . ?
H00B C1 H00C 109.5 . . ?
H00B C1 H00D 109.5 . . ?
H00C C1 H00D 109.5 . . ?
C2 C1 H00B 109.5 . . ?
C2 C1 H00C 109.5 . . ?
C2 C1 H00D 109.5 . . ?
N1 C2 C1 123.29(15) . . ?
N1 C2 C3 107.40(14) . . ?
C3 C2 C1 129.31(15) . . ?
C2 C3 H00J 126.8 . . ?
C2 C3 C4 106.41(14) . . ?
C4 C3 H00J 126.8 . . ?
N2 C4 C3 109.32(14) . . ?
N2 C4 C5 121.27(14) . . ?
C3 C4 C5 129.36(15) . . ?
C6 C5 C4 120.90(15) . . ?
C10 C5 C4 121.04(15) . . ?
C10 C5 C6 118.05(15) . . ?
C5 C6 H00Q 119.5 . . ?
C7 C6 C5 121.03(17) . . ?
C7 C6 H00Q 119.5 . . ?
C6 C7 H00V 119.9 . . ?
C6 C7 C8 120.19(17) . . ?
C8 C7 H00V 119.9 . . ?
C7 C8 H00S 120.2 . . ?
C9 C8 C7 119.59(16) . . ?
C9 C8 H00S 120.2 . . ?
C8 C9 H00W 120.0 . . ?
C8 C9 C10 119.97(17) . . ?
C10 C9 H00W 120.0 . . ?
C5 C10 H00O 119.4 . . ?
C9 C10 C5 121.13(17) . . ?
C9 C10 H00O 119.4 . . ?
H01A C11 H01B 109.5 . . ?
H01A C11 H01C 109.5 . . ?
H01B C11 H01C 109.5 . . ?
C12 C11 H01A 109.5 . . ?
C12 C11 H01B 109.5 . . ?
C12 C11 H01C 109.5 . . ?
N3 C12 C11 122.58(16) . . ?
N3 C12 C13 107.29(15) . . ?
C13 C12 C11 130.14(16) . . ?
C12 C13 H00I 127.0 . . ?
C12 C13 C14 105.99(15) . . ?
C14 C13 H00I 127.0 . . ?
N4 C14 C13 110.16(16) . . ?
N4 C14 C15 122.72(15) . . ?
C13 C14 C15 126.98(16) . . ?
C16 C15 C14 119.41(16) . . ?
C20 C15 C14 120.93(15) . . ?
C20 C15 C16 119.59(17) . . ?
C15 C16 H00Z 120.2 . . ?
C17 C16 C15 119.54(19) . . ?
C17 C16 H00Z 120.2 . . ?
C16 C17 H01D 119.7 . . ?
C18 C17 C16 120.63(18) . . ?
C18 C17 H01D 119.7 . . ?
C17 C18 H01G 119.9 . . ?
C17 C18 C19 120.27(19) . . ?
C19 C18 H01G 119.9 . . ?
C18 C19 H019 120.3 . . ?
C18 C19 C20 119.5(2) . . ?
C20 C19 H019 120.3 . . ?
C15 C20 C19 120.50(17) . . ?
C15 C20 H014 119.8 . . ?
C19 C20 H014 119.8 . . ?
H00E C21 H00F 109.5 . . ?
H00E C21 H00G 109.5 . . ?
H00F C21 H00G 109.5 . . ?
C22 C21 H00E 109.5 . . ?
C22 C21 H00F 109.5 . . ?
C22 C21 H00G 109.5 . . ?
N5 C22 C21 121.79(15) . . ?
N5 C22 C23 107.90(15) . . ?
C23 C22 C21 130.20(16) . . ?
C22 C23 H00L 127.1 . . ?
C22 C23 C24 105.80(15) . . ?
C24 C23 H00L 127.1 . . ?
N6 C24 C23 109.66(14) . . ?
N6 C24 C25 121.19(15) . . ?
C23 C24 C25 129.15(16) . . ?
C26 C25 C24 120.25(16) . . ?
C26 C25 C30 118.82(16) . . ?
C30 C25 C24 120.89(16) . . ?
C25 C26 H011 119.7 . . ?
C27 C26 C25 120.53(18) . . ?
C27 C26 H011 119.7 . . ?
C26 C27 H01H 120.1 . . ?
C28 C27 C26 119.81(19) . . ?
C28 C27 H01H 120.1 . . ?
C27 C28 H01J 120.0 . . ?
C27 C28 C29 120.01(18) . . ?
C29 C28 H01J 120.0 . . ?
C28 C29 H01F 120.0 . . ?
C30 C29 C28 119.95(19) . . ?
C30 C29 H01F 120.0 . . ?
C25 C30 H010 119.6 . . ?
C29 C30 C25 120.74(18) . . ?
C29 C30 H010 119.6 . . ?
N7 C31 S1 125.52(13) . . ?
N8 C31 S1 125.92(13) . . ?
N8 C31 N7 108.52(15) . . ?
N7 C32 C33 131.84(16) . . ?
N7 C32 C37 107.94(15) . . ?
C33 C32 C37 120.19(16) . . ?
C32 C33 H00X 121.2 . . ?
C32 C33 C34 117.60(16) . . ?
C34 C33 H00X 121.2 . . ?
C33 C34 H01E 119.0 . . ?
C35 C34 C33 121.93(17) . . ?
C35 C34 H01E 119.0 . . ?
C34 C35 H018 119.3 . . ?
C34 C35 C36 121.39(17) . . ?
C36 C35 H018 119.3 . . ?
C35 C36 H017 121.7 . . ?
C37 C36 C35 116.58(17) . . ?
C37 C36 H017 121.7 . . ?
N8 C37 C32 105.73(15) . . ?
N8 C37 C36 131.91(17) . . ?
C36 C37 C32 122.31(16) . . ?
N1 B1 H01I 110.1 . . ?
N3 B1 N1 108.34(13) . . ?
N3 B1 N5 107.55(13) . . ?
N3 B1 H01I 110.1 . . ?
N5 B1 N1 110.59(13) . . ?
N5 B1 H01I 110.1 . . ?
C39 C38 H00Y 120.2 . . ?
C43 C38 H00Y 120.2 . . ?
C43 C38 C39 119.50(19) . . ?
C38 C39 H016 119.9 . . ?
C40 C39 C38 120.30(18) . . ?
C40 C39 H016 119.9 . . ?
C39 C40 H01K 120.0 . . ?
C39 C40 C41 119.98(18) . . ?
C41 C40 H01K 120.0 . . ?
C40 C41 H01L 120.1 . . ?
C42 C41 C40 119.77(19) . . ?
C42 C41 H01L 120.1 . . ?
C41 C42 H013 119.8 . . ?
C41 C42 C43 120.41(18) . . ?
C43 C42 H013 119.8 . . ?
C38 C43 C42 120.02(19) . . ?
C38 C43 H012 120.0 . . ?
C42 C43 H012 120.0 . . ?

loop_
_geom_bond_atom_site_label_1
_geom_bond_atom_site_label_2
_geom_bond_distance
_geom_bond_site_symmetry_2
_geom_bond_publ_flag
Zn1 N2 2.0394(14) . ?
Zn1 N4 2.1015(14) . ?
Zn1 N6 2.0332(14) . ?
Zn1 N7 1.9654(13) . ?
S1 C31 1.6908(18) . ?
N1 C2 1.361(2) . ?
N1 B1 1.550(2) . ?
N2 N1 1.3727(18) . ?
N2 C4 1.345(2) . ?
N3 N4 1.3777(19) . ?
N3 C12 1.361(2) . ?
N3 B1 1.543(2) . ?
N4 C14 1.338(2) . ?
N5 N6 1.3673(18) . ?
N5 C22 1.356(2) . ?
N5 B1 1.545(2) . ?
N6 C24 1.343(2) . ?
N7 C31 1.364(2) . ?
N7 C32 1.373(2) . ?
N8 H00A 0.8800 . ?
N8 C31 1.357(2) . ?
N8 C37 1.381(2) . ?
C1 H00B 0.9800 . ?
C1 H00C 0.9800 . ?
C1 H00D 0.9800 . ?
C2 C1 1.500(2) . ?
C2 C3 1.382(2) . ?
C3 H00J 0.9500 . ?
C4 C3 1.400(2) . ?
C4 C5 1.470(2) . ?
C5 C6 1.398(2) . ?
C5 C10 1.394(2) . ?
C6 H00Q 0.9500 . ?
C6 C7 1.386(2) . ?
C7 H00V 0.9500 . ?
C8 C7 1.390(3) . ?
C8 H00S 0.9500 . ?
C8 C9 1.386(3) . ?
C9 H00W 0.9500 . ?
C10 C9 1.392(2) . ?
C10 H00O 0.9500 . ?
C11 H01A 0.9800 . ?
C11 H01B 0.9800 . ?
C11 H01C 0.9800 . ?
C12 C11 1.493(2) . ?
C12 C13 1.386(3) . ?
C13 H00I 0.9500 . ?
C14 C13 1.400(2) . ?
C15 C14 1.477(2) . ?
C15 C16 1.400(2) . ?
C15 C20 1.387(2) . ?
C16 H00Z 0.9500 . ?
C16 C17 1.384(3) . ?
C17 H01D 0.9500 . ?
C17 C18 1.383(3) . ?
C18 H01G 0.9500 . ?
C19 C18 1.384(3) . ?
C19 H019 0.9500 . ?
C20 C19 1.395(3) . ?
C20 H014 0.9500 . ?
C21 H00E 0.9800 . ?
C21 H00F 0.9800 . ?
C21 H00G 0.9800 . ?
C22 C21 1.489(2) . ?
C22 C23 1.378(2) . ?
C23 H00L 0.9500 . ?
C23 C24 1.399(2) . ?
C25 C24 1.474(2) . ?
C25 C26 1.394(2) . ?
C25 C30 1.397(2) . ?
C26 H011 0.9500 . ?
C26 C27 1.393(3) . ?
C27 H01H 0.9500 . ?
C27 C28 1.386(3) . ?
C28 H01J 0.9500 . ?
C29 C28 1.394(3) . ?
C29 H01F 0.9500 . ?
C30 C29 1.379(3) . ?
C30 H010 0.9500 . ?
C32 C33 1.390(2) . ?
C32 C37 1.411(2) . ?
C33 H00X 0.9500 . ?
C33 C34 1.394(2) . ?
C34 H01E 0.9500 . ?
C35 C34 1.386(3) . ?
C35 H018 0.9500 . ?
C36 C35 1.401(3) . ?
C36 H017 0.9500 . ?
C37 C36 1.390(2) . ?
B1 H01I 1.0000 . ?
C38 H00Y 0.9500 . ?
C38 C39 1.393(3) . ?
C38 C43 1.383(3) . ?
C39 H016 0.9500 . ?
C39 C40 1.381(3) . ?
C40 H01K 0.9500 . ?
C40 C41 1.388(3) . ?
C41 H01L 0.9500 . ?
C42 C41 1.380(3) . ?
C42 H013 0.9500 . ?
C43 C42 1.387(3) . ?
C43 H012 0.9500 . ?

loop_
_geom_torsion_atom_site_label_1
_geom_torsion_atom_site_label_2
_geom_torsion_atom_site_label_3
_geom_torsion_atom_site_label_4
_geom_torsion
_geom_torsion_site_symmetry_1
_geom_torsion_site_symmetry_2
_geom_torsion_site_symmetry_3
_geom_torsion_site_symmetry_4
_geom_torsion_publ_flag
Zn1 N2 N1 C2 165.03(10) . . . . ?
Zn1 N2 N1 B1 -20.62(17) . . . . ?
Zn1 N2 C4 C3 -159.27(13) . . . . ?
Zn1 N2 C4 C5 23.0(3) . . . . ?
Zn1 N4 C14 C13 -163.80(14) . . . . ?
Zn1 N4 C14 C15 20.3(3) . . . . ?
Zn1 N6 C24 C23 -174.10(13) . . . . ?
Zn1 N6 C24 C25 5.8(3) . . . . ?
Zn1 N7 C31 S1 2.59(19) . . . . ?
Zn1 N7 C31 N8 -175.63(11) . . . . ?
Zn1 N7 C32 C33 -6.7(3) . . . . ?
Zn1 N7 C32 C37 171.42(13) . . . . ?
N1 N2 C4 C3 0.77(18) . . . . ?
N1 N2 C4 C5 -176.98(14) . . . . ?
N1 C2 C3 C4 0.09(18) . . . . ?
N2 N1 C2 C1 -179.75(14) . . . . ?
N2 N1 C2 C3 0.38(18) . . . . ?
N2 N1 B1 N3 -46.36(18) . . . . ?
N2 N1 B1 N5 71.28(18) . . . . ?
N2 C4 C3 C2 -0.54(18) . . . . ?
N2 C4 C5 C6 -152.93(16) . . . . ?
N2 C4 C5 C10 28.4(2) . . . . ?
N3 N4 C14 C13 0.92(18) . . . . ?
N3 N4 C14 C15 -174.99(14) . . . . ?
N3 C12 C13 C14 0.83(19) . . . . ?
N4 N3 C12 C11 179.84(15) . . . . ?
N4 N3 C12 C13 -0.30(18) . . . . ?
N4 N3 B1 N1 69.24(18) . . . . ?
N4 N3 B1 N5 -50.32(18) . . . . ?
N4 C14 C13 C12 -1.11(19) . . . . ?
N5 N6 C24 C23 -0.48(19) . . . . ?
N5 N6 C24 C25 179.46(15) . . . . ?
N5 C22 C23 C24 -2.02(19) . . . . ?
N6 N5 C22 C21 -174.87(15) . . . . ?
N6 N5 C22 C23 1.80(19) . . . . ?
N6 N5 B1 N1 -54.59(19) . . . . ?
N6 N5 B1 N3 63.53(18) . . . . ?
N7 C32 C33 C34 179.05(18) . . . . ?
N7 C32 C37 N8 -1.27(19) . . . . ?
N7 C32 C37 C36 -178.89(17) . . . . ?
N8 C37 C36 C35 -177.20(19) . . . . ?
C1 C2 C3 C4 -179.77(16) . . . . ?
C2 N1 B1 N3 126.62(17) . . . . ?
C2 N1 B1 N5 -115.74(18) . . . . ?
C3 C4 C5 C6 29.8(3) . . . . ?
C3 C4 C5 C10 -148.85(17) . . . . ?
C4 N2 N1 C2 -0.72(17) . . . . ?
C4 N2 N1 B1 173.63(13) . . . . ?
C4 C5 C6 C7 -179.49(16) . . . . ?
C4 C5 C10 C9 -179.00(15) . . . . ?
C5 C4 C3 C2 176.97(16) . . . . ?
C5 C6 C7 C8 -0.9(3) . . . . ?
C5 C10 C9 C8 -2.1(3) . . . . ?
C6 C5 C10 C9 2.3(2) . . . . ?
C7 C8 C9 C10 0.4(3) . . . . ?
C9 C8 C7 C6 1.1(3) . . . . ?
C10 C5 C6 C7 -0.8(2) . . . . ?
C11 C12 C13 C14 -179.32(17) . . . . ?
C12 N3 N4 Zn1 169.63(11) . . . . ?
C12 N3 N4 C14 -0.38(17) . . . . ?
C12 N3 B1 N1 -115.50(17) . . . . ?
C12 N3 B1 N5 124.94(17) . . . . ?
C14 C15 C16 C17 -177.09(16) . . . . ?
C14 C15 C20 C19 177.16(17) . . . . ?
C15 C14 C13 C12 174.59(16) . . . . ?
C15 C16 C17 C18 0.4(3) . . . . ?
C15 C20 C19 C18 -0.6(3) . . . . ?
C16 C15 C14 N4 -141.55(17) . . . . ?
C16 C15 C14 C13 43.3(2) . . . . ?
C16 C15 C20 C19 0.2(3) . . . . ?
C16 C17 C18 C19 -0.8(3) . . . . ?
C20 C15 C14 N4 41.5(2) . . . . ?
C20 C15 C14 C13 -133.67(19) . . . . ?
C20 C15 C16 C17 -0.1(3) . . . . ?
C20 C19 C18 C17 0.9(3) . . . . ?
C21 C22 C23 C24 174.28(17) . . . . ?
C22 N5 N6 Zn1 174.66(11) . . . . ?
C22 N5 N6 C24 -0.82(18) . . . . ?
C22 N5 B1 N1 126.65(17) . . . . ?
C22 N5 B1 N3 -115.23(18) . . . . ?
C22 C23 C24 N6 1.6(2) . . . . ?
C22 C23 C24 C25 -178.38(17) . . . . ?
C24 C25 C26 C27 -174.17(17) . . . . ?
C24 C25 C30 C29 174.34(17) . . . . ?
C25 C26 C27 C28 -1.3(3) . . . . ?
C25 C30 C29 C28 0.9(3) . . . . ?
C26 C25 C24 N6 135.64(18) . . . . ?
C26 C25 C24 C23 -44.4(3) . . . . ?
C26 C25 C30 C29 -3.7(3) . . . . ?
C26 C27 C28 C29 -1.6(3) . . . . ?
C30 C25 C24 N6 -42.4(2) . . . . ?
C30 C25 C24 C23 137.6(2) . . . . ?
C30 C25 C26 C27 3.9(3) . . . . ?
C30 C29 C28 C27 1.8(3) . . . . ?
C31 N7 C32 C33 -174.79(18) . . . . ?
C31 N7 C32 C37 3.31(19) . . . . ?
C31 N8 C37 C32 -1.3(2) . . . . ?
C31 N8 C37 C36 176.0(2) . . . . ?
C32 N7 C31 S1 174.10(13) . . . . ?
C32 N7 C31 N8 -4.11(19) . . . . ?
C32 C33 C34 C35 -1.0(3) . . . . ?
C32 C37 C36 C35 -0.3(3) . . . . ?
C33 C32 C37 N8 177.09(16) . . . . ?
C33 C32 C37 C36 -0.5(3) . . . . ?
C36 C35 C34 C33 0.2(3) . . . . ?
C37 N8 C31 S1 -174.87(14) . . . . ?
C37 N8 C31 N7 3.3(2) . . . . ?
C37 C32 C33 C34 1.1(3) . . . . ?
C37 C36 C35 C34 0.4(3) . . . . ?
B1 N1 C2 C1 6.8(3) . . . . ?
B1 N1 C2 C3 -173.10(16) . . . . ?
B1 N3 N4 Zn1 -14.31(17) . . . . ?
B1 N3 N4 C14 175.67(14) . . . . ?
B1 N3 C12 C11 4.2(3) . . . . ?
B1 N3 C12 C13 -175.99(15) . . . . ?
B1 N5 N6 Zn1 -4.33(18) . . . . ?
B1 N5 N6 C24 -179.81(14) . . . . ?
B1 N5 C22 C21 4.0(3) . . . . ?
B1 N5 C22 C23 -179.33(16) . . . . ?
C38 C39 C40 C41 -0.3(3) . . . . ?
C38 C43 C42 C41 -1.3(3) . . . . ?
C39 C38 C43 C42 0.2(3) . . . . ?
C39 C40 C41 C42 -0.8(3) . . . . ?
C43 C38 C39 C40 0.6(3) . . . . ?
C43 C42 C41 C40 1.6(3) . . . . ?
